data_4031560
loop_
_publ_author_name
'Zhu, Yu-Qin'
'Dong, Lin'

_publ_section_title
;
 One-Pot Synthesis of Polysubstituted Spirofluorene-Indene via
 Ru(II)-Catalyzed [3 + 2] Annulation and Intramolecular Friedel-Crafts
 Cyclization.
;
_journal_issue 20
_journal_name_full 'The Journal of organic chemistry'
_journal_page_first 9973
_journal_page_last 9979
_journal_paper_doi 10.1021/acs.joc.5b01517
_journal_volume 80
_journal_year 2015
_chemical_formula_moiety 'C34 H24'
_chemical_formula_sum 'C34 H24'
_chemical_formula_weight 432.53
_chemical_name_systematic
;
 ? 
;
_space_group_crystal_system monoclinic
_space_group_IT_number 14
_space_group_name_Hall '-P 2yn'
_space_group_name_H-M_alt 'P 1 21/n 1'
_symmetry_space_group_name_Hall '-P 2yn'
_symmetry_space_group_name_H-M 'P 1 21/n 1'
_atom_sites_solution_hydrogens geom
_atom_sites_solution_primary direct
_atom_sites_solution_secondary difmap
_audit_creation_date 2015-01-14
_audit_creation_method
;
Olex2 1.2
(compiled 2014.03.20 svn.r2914 for OlexSys, GUI svn.r4816)
;
_cell_angle_alpha 90.00
_cell_angle_beta 92.330(4)
_cell_angle_gamma 90.00
_cell_formula_units_Z 4
_cell_length_a 10.4443(4)
_cell_length_b 17.7411(8)
_cell_length_c 12.8612(7)
_cell_measurement_reflns_used 2486
_cell_measurement_temperature 293(2)
_cell_measurement_theta_max 29.4168
_cell_measurement_theta_min 3.1641
_cell_volume 2381.12(19)
_computing_cell_refinement
;
CrysAlisPro, Agilent Technologies,
Version 1.171.35.11 (release 16-05-2011 CrysAlis171 .NET)
(compiled May 16 2011,17:55:39)
;
_computing_data_collection
;
CrysAlisPro, Agilent Technologies,
Version 1.171.35.11 (release 16-05-2011 CrysAlis171 .NET)
(compiled May 16 2011,17:55:39)
;
_computing_data_reduction
;
CrysAlisPro, Agilent Technologies,
Version 1.171.35.11 (release 16-05-2011 CrysAlis171 .NET)
(compiled May 16 2011,17:55:39)
;
_computing_molecular_graphics 'Olex2 (Dolomanov et al., 2009)'
_computing_publication_material 'Olex2 (Dolomanov et al., 2009)'
_computing_structure_refinement 'ShelXL (Sheldrick, 2008)'
_computing_structure_solution 'ShelXS (Sheldrick, 2008)'
_diffrn_ambient_temperature 293.15
_diffrn_detector_area_resol_mean 10.3592
_diffrn_measured_fraction_theta_full 0.997
_diffrn_measured_fraction_theta_max 0.997
_diffrn_measurement_device_type 'Xcalibur, Atlas, Gemini ultra'
_diffrn_measurement_method '\w scans'
_diffrn_orient_matrix_UB_11 -0.0499698000
_diffrn_orient_matrix_UB_12 -0.0262847000
_diffrn_orient_matrix_UB_13 0.0073002000
_diffrn_orient_matrix_UB_21 0.0051334000
_diffrn_orient_matrix_UB_22 -0.0127065000
_diffrn_orient_matrix_UB_23 -0.0519603000
_diffrn_orient_matrix_UB_31 0.0457556000
_diffrn_orient_matrix_UB_32 -0.0273312000
_diffrn_orient_matrix_UB_33 0.0171351000
_diffrn_radiation_monochromator graphite
_diffrn_radiation_type MoK\a
_diffrn_radiation_wavelength 0.71073
_diffrn_reflns_av_R_equivalents 0.0314
_diffrn_reflns_av_unetI/netI 0.0386
_diffrn_reflns_limit_h_max 12
_diffrn_reflns_limit_h_min -10
_diffrn_reflns_limit_k_max 21
_diffrn_reflns_limit_k_min -17
_diffrn_reflns_limit_l_max 15
_diffrn_reflns_limit_l_min -15
_diffrn_reflns_number 9548
_diffrn_reflns_theta_full 25.35
_diffrn_reflns_theta_max 25.35
_diffrn_reflns_theta_min 3.17
_diffrn_source 'Enhance (Mo) X-ray Source'
_exptl_absorpt_coefficient_mu 0.068
_exptl_absorpt_correction_T_max 1.00000
_exptl_absorpt_correction_T_min 0.96724
_exptl_absorpt_correction_type multi-scan
_exptl_absorpt_process_details
;
CrysAlisPro, Agilent Technologies,
Version 1.171.35.11 (release 16-05-2011 CrysAlis171 .NET)
(compiled May 16 2011,17:55:39)
Empirical absorption correction using spherical harmonics,
 implemented in SCALE3 ABSPACK scaling algorithm.
;
_exptl_crystal_colour colourless
_exptl_crystal_colour_primary colourless
_exptl_crystal_density_diffrn 1.207
_exptl_crystal_density_method 'not measured'
_exptl_crystal_description block
_exptl_crystal_F_000 912
_exptl_crystal_size_max 0.48
_exptl_crystal_size_mid 0.4
_exptl_crystal_size_min 0.33
_refine_diff_density_max 0.154
_refine_diff_density_min -0.190
_refine_diff_density_rms 0.034
_refine_ls_extinction_method none
_refine_ls_goodness_of_fit_ref 1.036
_refine_ls_hydrogen_treatment constr
_refine_ls_matrix_type full
_refine_ls_number_parameters 308
_refine_ls_number_reflns 4352
_refine_ls_number_restraints 0
_refine_ls_restrained_S_all 1.036
_refine_ls_R_factor_all 0.0687
_refine_ls_R_factor_gt 0.0457
_refine_ls_shift/su_max 0.000
_refine_ls_shift/su_mean 0.000
_refine_ls_structure_factor_coef Fsqd
_refine_ls_weighting_details 'calc w=1/[\s^2^(Fo^2^)+(0.0507P)^2^+0.2895P] where P=(Fo^2^+2Fc^2^)/3'
_refine_ls_weighting_scheme calc
_refine_ls_wR_factor_gt 0.1040
_refine_ls_wR_factor_ref 0.1187
_reflns_number_gt 3197
_reflns_number_total 4352
_reflns_threshold_expression >2sigma(I)
_cod_data_source_file jo5b01517_si_001.cif
_cod_data_source_block 150113_zyq12010
_cod_depositor_comments 'Adding full bibliography for 4031560.cif.'
_cod_original_cell_volume 2381.13(19)
_cod_database_code 4031560
_chemical_oxdiff_formula 'c10 h10 n2 o8 p1'
_reflns_odcompleteness_completeness 99.56
_reflns_odcompleteness_iscentric 1
_reflns_odcompleteness_theta 26.32
_olex2_refinement_description
;
1. Fixed Uiso
 At 1.2 times of:
  All C(H) groups
 At 1.5 times of:
  All C(H,H,H) groups
2.a Aromatic/amide H refined with riding coordinates:
 C1(H1), C2(H2), C3(H3), C4(H4), C10(H10), C11(H11), C12(H12), C13(H13),
 C15(H15), C16(H16), C18(H18), C23(H23), C24(H24), C25(H25), C26(H26), C27(H27),
  C29(H29), C30(H30), C31(H31), C32(H32), C33(H33)
2.b Idealised Me refined as rotating group:
 C34(H34A,H34B,H34C)
;

loop_
_space_group_symop_id
_space_group_symop_operation_xyz
1 'x, y, z'
2 '-x+1/2, y+1/2, -z+1/2'
3 '-x, -y, -z'
4 'x-1/2, -y-1/2, z-1/2'

loop_
_atom_site_label
_atom_site_type_symbol
_atom_site_fract_x
_atom_site_fract_y
_atom_site_fract_z
_atom_site_U_iso_or_equiv
_atom_site_adp_type
_atom_site_occupancy
_atom_site_calc_flag
_atom_site_refinement_flags_posn
C1 C 0.95716(16) 0.16257(10) 0.29320(15) 0.0543(5) Uani 1 d .
H1 H 0.9207 0.2052 0.2621 0.065 Uiso 1 calc R
C2 C 1.06884(19) 0.16795(12) 0.35585(17) 0.0663(6) Uani 1 d .
H2 H 1.1072 0.2148 0.3664 0.080 Uiso 1 calc R
C3 C 1.12335(19) 0.10537(14) 0.40238(16) 0.0698(6) Uani 1 d .
H3 H 1.1976 0.1104 0.4442 0.084 Uiso 1 calc R
C4 C 1.06909(16) 0.03534(12) 0.38769(14) 0.0592(5) Uani 1 d .
H4 H 1.1061 -0.0070 0.4193 0.071 Uiso 1 calc R
C5 C 0.95841(14) 0.02873(9) 0.32515(12) 0.0417(4) Uani 1 d .
C6 C 0.90211(14) 0.09267(9) 0.27845(12) 0.0392(4) Uani 1 d .
C7 C 0.78640(14) 0.07114(8) 0.20975(12) 0.0372(4) Uani 1 d .
C8 C 0.78291(15) -0.01463(8) 0.22597(12) 0.0394(4) Uani 1 d .
C9 C 0.88268(15) -0.03753(9) 0.29368(12) 0.0415(4) Uani 1 d .
C10 C 0.89564(18) -0.11337(10) 0.31954(15) 0.0552(5) Uani 1 d .
H10 H 0.9614 -0.1293 0.3653 0.066 Uiso 1 calc R
C11 C 0.8094(2) -0.16451(10) 0.27633(16) 0.0654(6) Uani 1 d .
H11 H 0.8168 -0.2153 0.2936 0.078 Uiso 1 calc R
C12 C 0.7123(2) -0.14112(10) 0.20773(16) 0.0649(5) Uani 1 d .
H12 H 0.6558 -0.1765 0.1784 0.078 Uiso 1 calc R
C13 C 0.69791(18) -0.06604(10) 0.18209(14) 0.0541(5) Uani 1 d .
H13 H 0.6322 -0.0504 0.1361 0.065 Uiso 1 calc R
C14 C 0.79841(14) 0.08812(8) 0.09485(12) 0.0372(4) Uani 1 d .
C15 C 0.89898(15) 0.07659(9) 0.03132(13) 0.0454(4) Uani 1 d .
H15 H 0.9765 0.0579 0.0584 0.055 Uiso 1 calc R
C16 C 0.88371(17) 0.09316(10) -0.07362(14) 0.0517(5) Uani 1 d .
H16 H 0.9528 0.0870 -0.1162 0.062 Uiso 1 calc R
C17 C 0.76780(17) 0.11870(10) -0.11686(14) 0.0516(4) Uani 1 d .
C18 C 0.66608(16) 0.12960(9) -0.05181(13) 0.0467(4) Uani 1 d .
H18 H 0.5873 0.1460 -0.0794 0.056 Uiso 1 calc R
C19 C 0.68225(14) 0.11593(8) 0.05419(12) 0.0381(4) Uani 1 d .
C20 C 0.59440(14) 0.12550(8) 0.13939(12) 0.0389(4) Uani 1 d .
C21 C 0.65467(14) 0.10640(8) 0.23124(12) 0.0383(4) Uani 1 d .
C22 C 0.60573(14) 0.11486(9) 0.33571(13) 0.0417(4) Uani 1 d .
C23 C 0.64152(17) 0.06696(10) 0.41791(14) 0.0522(4) Uani 1 d .
H23 H 0.6994 0.0282 0.4069 0.063 Uiso 1 calc R
C24 C 0.59281(19) 0.07596(12) 0.51496(15) 0.0629(5) Uani 1 d .
H24 H 0.6183 0.0433 0.5684 0.075 Uiso 1 calc R
C25 C 0.50708(19) 0.13245(13) 0.53389(16) 0.0655(6) Uani 1 d .
H25 H 0.4726 0.1373 0.5991 0.079 Uiso 1 calc R
C26 C 0.47291(17) 0.18172(12) 0.45507(16) 0.0605(5) Uani 1 d .
H26 H 0.4167 0.2210 0.4676 0.073 Uiso 1 calc R
C27 C 0.52124(16) 0.17334(10) 0.35802(14) 0.0516(4) Uani 1 d .
H27 H 0.4972 0.2074 0.3058 0.062 Uiso 1 calc R
C28 C 0.45851(14) 0.14692(9) 0.12003(12) 0.0401(4) Uani 1 d .
C29 C 0.42395(16) 0.21231(9) 0.06670(13) 0.0460(4) Uani 1 d .
H29 H 0.4870 0.2447 0.0440 0.055 Uiso 1 calc R
C30 C 0.29579(18) 0.22958(11) 0.04720(14) 0.0569(5) Uani 1 d .
H30 H 0.2731 0.2734 0.0114 0.068 Uiso 1 calc R
C31 C 0.20232(18) 0.18201(13) 0.08071(17) 0.0666(6) Uani 1 d .
H31 H 0.1164 0.1939 0.0681 0.080 Uiso 1 calc R
C32 C 0.23547(17) 0.11712(13) 0.13271(17) 0.0664(6) Uani 1 d .
H32 H 0.1720 0.0848 0.1549 0.080 Uiso 1 calc R
C33 C 0.36201(16) 0.09961(10) 0.15222(15) 0.0537(5) Uani 1 d .
H33 H 0.3835 0.0554 0.1876 0.064 Uiso 1 calc R
C34 C 0.7521(2) 0.13472(15) -0.23170(16) 0.0864(7) Uani 1 d .
H34A H 0.6628 0.1411 -0.2504 0.130 Uiso 1 calc GR
H34B H 0.7858 0.0933 -0.2702 0.130 Uiso 1 calc GR
H34C H 0.7977 0.1800 -0.2477 0.130 Uiso 1 calc GR

loop_
_atom_site_aniso_label
_atom_site_aniso_U_11
_atom_site_aniso_U_22
_atom_site_aniso_U_33
_atom_site_aniso_U_23
_atom_site_aniso_U_13
_atom_site_aniso_U_12
C1 0.0509(10) 0.0479(10) 0.0646(12) -0.0131(9) 0.0087(9) -0.0035(9)
C2 0.0577(12) 0.0721(14) 0.0699(14) -0.0259(11) 0.0096(10) -0.0207(11)
C3 0.0482(11) 0.1094(18) 0.0513(12) -0.0127(12) -0.0049(9) -0.0153(12)
C4 0.0449(10) 0.0848(14) 0.0474(11) 0.0068(10) -0.0037(8) 0.0003(10)
C5 0.0367(8) 0.0542(10) 0.0344(9) 0.0002(7) 0.0019(7) 0.0032(8)
C6 0.0369(8) 0.0426(9) 0.0384(9) -0.0061(7) 0.0062(7) 0.0013(7)
C7 0.0371(8) 0.0346(8) 0.0399(9) 0.0017(7) 0.0002(7) 0.0035(7)
C8 0.0451(9) 0.0372(8) 0.0358(9) -0.0004(7) 0.0020(7) 0.0011(7)
C9 0.0467(9) 0.0415(9) 0.0367(9) 0.0036(7) 0.0065(7) 0.0083(8)
C10 0.0616(11) 0.0511(11) 0.0537(12) 0.0146(9) 0.0096(9) 0.0145(9)
C11 0.0924(15) 0.0354(10) 0.0697(14) 0.0075(9) 0.0184(12) 0.0035(10)
C12 0.0929(15) 0.0427(10) 0.0591(13) -0.0015(9) 0.0044(11) -0.0149(10)
C13 0.0656(11) 0.0453(10) 0.0505(11) 0.0009(8) -0.0083(9) -0.0099(9)
C14 0.0373(8) 0.0333(8) 0.0411(9) 0.0001(7) 0.0016(7) 0.0009(7)
C15 0.0405(9) 0.0466(9) 0.0492(11) -0.0013(8) 0.0022(8) 0.0065(8)
C16 0.0524(10) 0.0579(11) 0.0457(11) -0.0009(8) 0.0116(8) 0.0067(9)
C17 0.0602(11) 0.0552(11) 0.0395(10) 0.0013(8) 0.0053(8) 0.0084(9)
C18 0.0469(9) 0.0494(10) 0.0436(10) 0.0039(8) -0.0030(8) 0.0071(8)
C19 0.0385(8) 0.0355(8) 0.0403(9) 0.0021(7) 0.0014(7) 0.0012(7)
C20 0.0369(8) 0.0366(8) 0.0433(10) 0.0031(7) 0.0015(7) 0.0003(7)
C21 0.0363(8) 0.0362(8) 0.0426(10) 0.0035(7) 0.0016(7) -0.0014(7)
C22 0.0369(8) 0.0454(9) 0.0428(10) -0.0031(7) 0.0021(7) -0.0082(7)
C23 0.0542(10) 0.0583(11) 0.0441(11) 0.0029(9) 0.0043(8) 0.0015(9)
C24 0.0693(13) 0.0780(14) 0.0415(11) 0.0037(10) 0.0049(9) -0.0060(11)
C25 0.0610(12) 0.0896(15) 0.0468(12) -0.0136(11) 0.0116(9) -0.0127(11)
C26 0.0492(10) 0.0715(13) 0.0612(13) -0.0197(10) 0.0069(9) -0.0002(10)
C27 0.0485(10) 0.0569(11) 0.0497(11) -0.0046(8) 0.0032(8) 0.0002(8)
C28 0.0367(8) 0.0450(9) 0.0385(9) -0.0013(7) 0.0005(7) 0.0041(7)
C29 0.0464(9) 0.0457(10) 0.0456(10) -0.0011(8) -0.0005(8) 0.0058(8)
C30 0.0596(11) 0.0572(11) 0.0530(12) -0.0025(9) -0.0080(9) 0.0203(10)
C31 0.0390(10) 0.0877(15) 0.0725(14) -0.0047(12) -0.0061(9) 0.0115(11)
C32 0.0396(10) 0.0827(15) 0.0765(15) 0.0060(12) -0.0008(9) -0.0074(10)
C33 0.0439(10) 0.0575(11) 0.0594(12) 0.0077(9) -0.0008(8) -0.0003(8)
C34 0.0941(16) 0.122(2) 0.0437(12) 0.0081(12) 0.0080(11) 0.0291(15)

loop_
_atom_type_symbol
_atom_type_description
_atom_type_scat_dispersion_real
_atom_type_scat_dispersion_imag
_atom_type_scat_source
C C 0.0033 0.0016 'International Tables Vol C Tables 4.2.6.8 and 6.1.1.4'
H H 0.0000 0.0000 'International Tables Vol C Tables 4.2.6.8 and 6.1.1.4'

loop_
_geom_angle_atom_site_label_1
_geom_angle_atom_site_label_2
_geom_angle_atom_site_label_3
_geom_angle
C2 C1 H1 120.8
C6 C1 H1 120.8
C6 C1 C2 118.45(18)
C1 C2 H2 119.4
C3 C2 C1 121.25(18)
C3 C2 H2 119.4
C2 C3 H3 119.7
C2 C3 C4 120.60(18)
C4 C3 H3 119.7
C3 C4 H4 120.5
C3 C4 C5 119.04(18)
C5 C4 H4 120.5
C4 C5 C6 120.37(16)
C4 C5 C9 131.03(16)
C6 C5 C9 108.59(13)
C1 C6 C5 120.29(15)
C1 C6 C7 128.72(15)
C5 C6 C7 110.87(13)
C6 C7 C8 101.13(12)
C6 C7 C14 114.94(12)
C6 C7 C21 119.19(13)
C8 C7 C21 110.50(12)
C14 C7 C8 109.38(12)
C14 C7 C21 101.71(12)
C9 C8 C7 110.66(13)
C13 C8 C7 128.21(14)
C13 C8 C9 121.12(15)
C8 C9 C5 108.71(13)
C8 C9 C10 119.68(16)
C10 C9 C5 131.60(16)
C9 C10 H10 120.5
C11 C10 C9 118.96(17)
C11 C10 H10 120.5
C10 C11 H11 119.6
C10 C11 C12 120.70(17)
C12 C11 H11 119.6
C11 C12 H12 119.6
C13 C12 C11 120.85(18)
C13 C12 H12 119.6
C8 C13 C12 118.66(17)
C8 C13 H13 120.7
C12 C13 H13 120.7
C15 C14 C7 130.21(14)
C15 C14 C19 120.39(15)
C19 C14 C7 109.32(13)
C14 C15 H15 120.4
C14 C15 C16 119.23(16)
C16 C15 H15 120.4
C15 C16 H16 119.2
C15 C16 C17 121.62(16)
C17 C16 H16 119.2
C16 C17 C18 118.63(16)
C16 C17 C34 120.87(17)
C18 C17 C34 120.51(17)
C17 C18 H18 120.0
C19 C18 C17 120.03(15)
C19 C18 H18 120.0
C14 C19 C20 108.81(14)
C18 C19 C14 120.02(15)
C18 C19 C20 131.17(14)
C19 C20 C28 121.90(14)
C21 C20 C19 109.80(13)
C21 C20 C28 128.12(15)
C20 C21 C7 109.25(14)
C20 C21 C22 127.25(14)
C22 C21 C7 123.48(13)
C23 C22 C21 122.67(14)
C23 C22 C27 116.61(16)
C27 C22 C21 120.71(15)
C22 C23 H23 119.4
C24 C23 C22 121.26(17)
C24 C23 H23 119.4
C23 C24 H24 119.5
C25 C24 C23 120.91(19)
C25 C24 H24 119.5
C24 C25 H25 120.5
C24 C25 C26 119.03(18)
C26 C25 H25 120.5
C25 C26 H26 119.8
C27 C26 C25 120.49(18)
C27 C26 H26 119.8
C22 C27 H27 119.2
C26 C27 C22 121.65(17)
C26 C27 H27 119.2
C29 C28 C20 121.72(14)
C33 C28 C20 119.84(14)
C33 C28 C29 118.40(14)
C28 C29 H29 119.9
C30 C29 C28 120.27(16)
C30 C29 H29 119.9
C29 C30 H30 120.0
C31 C30 C29 120.07(17)
C31 C30 H30 120.0
C30 C31 H31 120.0
C32 C31 C30 120.09(17)
C32 C31 H31 120.0
C31 C32 H32 119.9
C31 C32 C33 120.19(18)
C33 C32 H32 119.9
C28 C33 H33 119.5
C32 C33 C28 120.99(17)
C32 C33 H33 119.5
C17 C34 H34A 109.5
C17 C34 H34B 109.5
C17 C34 H34C 109.5
H34A C34 H34B 109.5
H34A C34 H34C 109.5
H34B C34 H34C 109.5

loop_
_geom_bond_atom_site_label_1
_geom_bond_atom_site_label_2
_geom_bond_distance
C1 H1 0.9300
C1 C2 1.394(3)
C1 C6 1.377(2)
C2 H2 0.9300
C2 C3 1.374(3)
C3 H3 0.9300
C3 C4 1.375(3)
C4 H4 0.9300
C4 C5 1.386(2)
C5 C6 1.402(2)
C5 C9 1.465(2)
C6 C7 1.517(2)
C7 C8 1.537(2)
C7 C14 1.518(2)
C7 C21 1.546(2)
C8 C9 1.391(2)
C8 C13 1.378(2)
C9 C10 1.391(2)
C10 H10 0.9300
C10 C11 1.379(3)
C11 H11 0.9300
C11 C12 1.381(3)
C12 H12 0.9300
C12 C13 1.379(2)
C13 H13 0.9300
C14 C15 1.372(2)
C14 C19 1.392(2)
C15 H15 0.9300
C15 C16 1.384(2)
C16 H16 0.9300
C16 C17 1.388(2)
C17 C18 1.392(2)
C17 C34 1.506(3)
C18 H18 0.9300
C18 C19 1.388(2)
C19 C20 1.467(2)
C20 C21 1.359(2)
C20 C28 1.481(2)
C21 C22 1.465(2)
C22 C23 1.396(2)
C22 C27 1.399(2)
C23 H23 0.9300
C23 C24 1.376(3)
C24 H24 0.9300
C24 C25 1.372(3)
C25 H25 0.9300
C25 C26 1.375(3)
C26 H26 0.9300
C26 C27 1.373(3)
C27 H27 0.9300
C28 C29 1.388(2)
C28 C33 1.388(2)
C29 H29 0.9300
C29 C30 1.386(2)
C30 H30 0.9300
C30 C31 1.373(3)
C31 H31 0.9300
C31 C32 1.369(3)
C32 H32 0.9300
C32 C33 1.371(2)
C33 H33 0.9300
C34 H34A 0.9600
C34 H34B 0.9600
C34 H34C 0.9600

loop_
_geom_torsion_atom_site_label_1
_geom_torsion_atom_site_label_2
_geom_torsion_atom_site_label_3
_geom_torsion_atom_site_label_4
_geom_torsion
C1 C2 C3 C4 0.4(3)
C1 C6 C7 C8 177.20(16)
C1 C6 C7 C14 59.5(2)
C1 C6 C7 C21 -61.6(2)
C2 C1 C6 C5 -0.4(3)
C2 C1 C6 C7 -176.09(16)
C2 C3 C4 C5 0.0(3)
C3 C4 C5 C6 -0.6(3)
C3 C4 C5 C9 178.12(17)
C4 C5 C6 C1 0.8(2)
C4 C5 C6 C7 177.19(15)
C4 C5 C9 C8 -177.20(17)
C4 C5 C9 C10 2.6(3)
C5 C6 C7 C8 1.22(16)
C5 C6 C7 C14 -116.46(15)
C5 C6 C7 C21 122.46(15)
C5 C9 C10 C11 -179.18(17)
C6 C1 C2 C3 -0.2(3)
C6 C5 C9 C8 1.63(18)
C6 C5 C9 C10 -178.54(17)
C6 C7 C8 C9 -0.19(16)
C6 C7 C8 C13 -179.42(17)
C6 C7 C14 C15 43.9(2)
C6 C7 C14 C19 -139.62(14)
C6 C7 C21 C20 138.05(14)
C6 C7 C21 C22 -43.3(2)
C7 C8 C9 C5 -0.84(18)
C7 C8 C9 C10 179.31(14)
C7 C8 C13 C12 -179.91(17)
C7 C14 C15 C16 176.33(15)
C7 C14 C19 C18 -174.53(14)
C7 C14 C19 C20 5.36(16)
C7 C21 C22 C23 -27.7(2)
C7 C21 C22 C27 151.12(15)
C8 C7 C14 C15 -69.0(2)
C8 C7 C14 C19 107.46(14)
C8 C7 C21 C20 -105.54(15)
C8 C7 C21 C22 73.09(17)
C8 C9 C10 C11 0.6(3)
C9 C5 C6 C1 -178.16(15)
C9 C5 C6 C7 -1.79(18)
C9 C8 C13 C12 0.9(3)
C9 C10 C11 C12 0.6(3)
C10 C11 C12 C13 -1.0(3)
C11 C12 C13 C8 0.3(3)
C13 C8 C9 C5 178.45(15)
C13 C8 C9 C10 -1.4(2)
C14 C7 C8 C9 121.46(14)
C14 C7 C8 C13 -57.8(2)
C14 C7 C21 C20 10.53(16)
C14 C7 C21 C22 -170.85(13)
C14 C15 C16 C17 -2.3(3)
C14 C19 C20 C21 1.73(17)
C14 C19 C20 C28 -173.69(14)
C15 C14 C19 C18 2.3(2)
C15 C14 C19 C20 -177.76(14)
C15 C16 C17 C18 1.7(3)
C15 C16 C17 C34 -178.56(19)
C16 C17 C18 C19 0.9(3)
C17 C18 C19 C14 -2.9(2)
C17 C18 C19 C20 177.26(16)
C18 C19 C20 C21 -178.39(16)
C18 C19 C20 C28 6.2(3)
C19 C14 C15 C16 0.2(2)
C19 C20 C21 C7 -7.95(17)
C19 C20 C21 C22 173.49(14)
C19 C20 C28 C29 -57.1(2)
C19 C20 C28 C33 120.49(17)
C20 C21 C22 C23 150.67(16)
C20 C21 C22 C27 -30.5(2)
C20 C28 C29 C30 178.09(15)
C20 C28 C33 C32 -178.19(17)
C21 C7 C8 C9 -127.36(14)
C21 C7 C8 C13 53.4(2)
C21 C7 C14 C15 174.12(15)
C21 C7 C14 C19 -9.41(15)
C21 C20 C28 C29 128.38(18)
C21 C20 C28 C33 -54.0(2)
C21 C22 C23 C24 -179.36(16)
C21 C22 C27 C26 179.15(15)
C22 C23 C24 C25 0.1(3)
C23 C22 C27 C26 -2.0(2)
C23 C24 C25 C26 -1.9(3)
C24 C25 C26 C27 1.7(3)
C25 C26 C27 C22 0.2(3)
C27 C22 C23 C24 1.8(2)
C28 C20 C21 C7 167.10(14)
C28 C20 C21 C22 -11.5(3)
C28 C29 C30 C31 0.1(3)
C29 C28 C33 C32 -0.5(3)
C29 C30 C31 C32 -0.5(3)
C30 C31 C32 C33 0.5(3)
C31 C32 C33 C28 0.1(3)
C33 C28 C29 C30 0.5(2)
C34 C17 C18 C19 -178.86(18)
